data_1542135
loop_
_publ_author_name
'Lindberg, M.L.'
'Christ, C.L.'

_publ_section_title
;
 Crystal structures of the isostructural minerals lazulite, scorzalite and
 barbosalite
;
_journal_name_full
;
American Crystallographic Association: Program and Abstracts
;
_journal_page_first 20
_journal_page_last 21
_journal_volume 1959
_journal_year 1959
_chemical_formula_sum 'Al2 Fe0.77 H2 Mg0.23 O10 P2'
_chemical_name_systematic 'Mg.23 Fe.77 Al2 (P O4)2 (O H)2'
_space_group_IT_number 14
_symmetry_space_group_name_Hall '-P 2ybc'
_symmetry_space_group_name_H-M 'P 1 21/c 1'
_cell_angle_alpha 90
_cell_angle_beta 120.58
_cell_angle_gamma 90
_cell_formula_units_Z 2
_cell_length_a 7.15
_cell_length_b 7.31
_cell_length_c 7.25
_cell_volume 326.230
_citation_journal_id_ASTM PABAD5
_cod_data_source_file Lindberg_PABAD5_1959_1276.cif
_cod_data_source_block H2Al2Fe0.77Mg0.23O10P2
_cod_original_cell_volume 326.2301
_cod_original_formula_sum 'H2 Al2 Fe0.77 Mg0.23 O10 P2'
_cod_database_code 1542135

loop_
_symmetry_equiv_pos_as_xyz
x,y,z
-x,y+1/2,-z+1/2
-x,-y,-z
x,-y-1/2,z-1/2

loop_
_atom_site_label
_atom_site_type_symbol
_atom_site_fract_x
_atom_site_fract_y
_atom_site_fract_z
_atom_site_occupancy
_atom_site_U_iso_or_equiv
O5 O-2 0.746 0.13 0.747 1 0.0
O4 O-2 0.432 0.251 0.366 1 0.0
P1 P+5 0.249 0.111 0.747 1 0.0
Mg1 Mg+2 0 0 0 0.23 0.0
Fe1 Fe+2 0 0 0 0.77 0.0
O1 O-2 0.219 0 0.905 1 0.0
Al1 Al+3 0.732 0.267 0.004 1 0.0
O2 O-2 0.291 0 0.589 1 0.0
O3 O-2 0.046 0.254 0.129 1 0.0
